data_7215978
loop_
_publ_author_name
'Xiong, weiwei'
'Miao, Jianwei'
'Li, Pei-Zhou'
'Zhao, Yanli'
'Liu, Bin'
'Zhang, qichun'

_publ_section_title
;
 [enH][Cu2AgSnS4]: A Quaternary Layered Sulfide Based on Cu-Ag-Sn-S
 Composition
;
_journal_name_full CrystEngComm
_journal_paper_doi 10.1039/c4ce00740a
_journal_year 2014
_chemical_formula_moiety 'C2 H9 Ag Cu2 N2 S4 Sn'
_chemical_formula_sum 'C2 H9 Ag Cu2 N2 S4 Sn'
_chemical_formula_weight 543.07
_chemical_name_systematic
; 
 ? 
;
_space_group_IT_number 62
_symmetry_cell_setting orthorhombic
_symmetry_space_group_name_Hall '-P 2ac 2n'
_symmetry_space_group_name_H-M 'P n m a'
_atom_sites_solution_hydrogens none
_atom_sites_solution_primary direct
_atom_sites_solution_secondary difmap
_audit_creation_method SHELXL-97
_cell_angle_alpha 90.00
_cell_angle_beta 90.00
_cell_angle_gamma 90.00
_cell_formula_units_Z 4
_cell_length_a 19.7256(11)
_cell_length_b 7.8544(4)
_cell_length_c 6.5083(4)
_cell_measurement_reflns_used 1907
_cell_measurement_temperature 293(2)
_cell_measurement_theta_max 28.9920
_cell_measurement_theta_min 3.2930
_cell_volume 1008.35(10)
_computing_cell_refinement 'CrysAlisPro,Agilent Technologies,Version 1.1'
_computing_data_collection 'CrysAlisPro,Agilent Technologies,Version 1.1'
_computing_data_reduction 'CrysAlisPro,Agilent Technologies,Version 1.1'
_computing_molecular_graphics 'DIAMOND. Version 3.0. Crystal Impact'
_computing_publication_material 'Windows Word 2003'
_computing_structure_refinement 'SHELXL-97 (Sheldrick, 1997)'
_computing_structure_solution 'SHELXS-97 (Sheldrick, 1990)'
_diffrn_ambient_temperature 293(2)
_diffrn_detector_area_resol_mean 10.6613
_diffrn_measured_fraction_theta_full 0.992
_diffrn_measured_fraction_theta_max 0.992
_diffrn_measurement_device_type 'SuperNova, Dual, Cu at zero, Atlas'
_diffrn_measurement_method '\w scans'
_diffrn_radiation_monochromator graphite
_diffrn_radiation_source 'fine-focus sealed tube'
_diffrn_radiation_type MoK\a
_diffrn_radiation_wavelength 0.71073
_diffrn_reflns_av_R_equivalents 0.0283
_diffrn_reflns_av_sigmaI/netI 0.0324
_diffrn_reflns_limit_h_max 18
_diffrn_reflns_limit_h_min -25
_diffrn_reflns_limit_k_max 8
_diffrn_reflns_limit_k_min -9
_diffrn_reflns_limit_l_max 5
_diffrn_reflns_limit_l_min -8
_diffrn_reflns_number 3469
_diffrn_reflns_theta_full 26.99
_diffrn_reflns_theta_max 26.99
_diffrn_reflns_theta_min 3.30
_exptl_absorpt_coefficient_mu 9.293
_exptl_absorpt_correction_T_max 1.00000
_exptl_absorpt_correction_T_min 0.44605
_exptl_absorpt_correction_type multi-scan
_exptl_crystal_colour red
_exptl_crystal_density_diffrn 3.577
_exptl_crystal_density_method 'not measured'
_exptl_crystal_description block
_exptl_crystal_F_000 1016
_exptl_crystal_size_max 0.21
_exptl_crystal_size_mid 0.19
_exptl_crystal_size_min 0.15
_refine_diff_density_max 1.893
_refine_diff_density_min -1.162
_refine_diff_density_rms 0.259
_refine_ls_extinction_coef 0.0012(3)
_refine_ls_extinction_expression Fc^*^=kFc[1+0.001xFc^2^\l^3^/sin(2\q)]^-1/4^
_refine_ls_extinction_method SHELXL
_refine_ls_goodness_of_fit_ref 1.046
_refine_ls_hydrogen_treatment none
_refine_ls_matrix_type full
_refine_ls_number_parameters 50
_refine_ls_number_reflns 1172
_refine_ls_number_restraints 1
_refine_ls_restrained_S_all 1.046
_refine_ls_R_factor_all 0.0437
_refine_ls_R_factor_gt 0.0369
_refine_ls_shift/su_max 0.000
_refine_ls_shift/su_mean 0.000
_refine_ls_structure_factor_coef Fsqd
_refine_ls_weighting_details 'calc w=1/[\s^2^(Fo^2^)+(0.0686P)^2^+10.3950P] where P=(Fo^2^+2Fc^2^)/3'
_refine_ls_weighting_scheme calc
_refine_ls_wR_factor_gt 0.1164
_refine_ls_wR_factor_ref 0.1231
_reflns_number_gt 1025
_reflns_number_total 1172
_reflns_threshold_expression >2sigma(I)
_cod_data_source_file c4ce00740a2.cif
_cod_data_source_block x
_cod_database_code 7215978

loop_
_symmetry_equiv_pos_as_xyz
'x, y, z'
'-x+1/2, -y, z+1/2'
'x+1/2, -y+1/2, -z+1/2'
'-x, y+1/2, -z'
'-x, -y, -z'
'x-1/2, y, -z-1/2'
'-x-1/2, y-1/2, z-1/2'
'x, -y-1/2, z'

loop_
_atom_site_label
_atom_site_type_symbol
_atom_site_fract_x
_atom_site_fract_y
_atom_site_fract_z
_atom_site_U_iso_or_equiv
_atom_site_adp_type
_atom_site_occupancy
_atom_site_symmetry_multiplicity
_atom_site_calc_flag
_atom_site_refinement_flags
Sn1 Sn 0.18373(4) 0.2500 0.11793(10) 0.0168(3) Uani 1 2 d S
Ag1 Ag 0.20691(5) -0.2500 0.10975(14) 0.0310(3) Uani 1 2 d S
Cu1 Cu 0.17271(5) -0.00032(11) -0.33851(17) 0.0250(3) Uani 1 1 d .
S1 S 0.12957(10) 0.0000(2) -0.0148(3) 0.0229(5) Uani 1 1 d .
S2 S 0.16859(14) 0.2500 0.4867(4) 0.0207(6) Uani 1 2 d S
S3 S 0.30000(13) 0.2500 0.0065(4) 0.0183(5) Uani 1 2 d S
N1 N 0.0080(19) -0.2500 0.201(5) 0.186(12) Uiso 1 2 d SU
C1 C 0.010(2) -0.2500 0.419(7) 0.192(14) Uiso 1 2 d SU

loop_
_atom_site_aniso_label
_atom_site_aniso_U_11
_atom_site_aniso_U_22
_atom_site_aniso_U_33
_atom_site_aniso_U_23
_atom_site_aniso_U_13
_atom_site_aniso_U_12
Sn1 0.0203(4) 0.0164(4) 0.0136(4) 0.000 0.0010(3) 0.000
Ag1 0.0311(6) 0.0323(5) 0.0296(5) 0.000 -0.0002(4) 0.000
Cu1 0.0277(5) 0.0240(6) 0.0232(5) -0.0029(3) -0.0002(4) 0.0008(4)
S1 0.0296(10) 0.0189(9) 0.0202(9) 0.0005(6) -0.0004(7) -0.0048(8)
S2 0.0301(14) 0.0197(12) 0.0124(11) 0.000 0.0035(10) 0.000
S3 0.0220(12) 0.0173(11) 0.0156(11) 0.000 0.0009(9) 0.000

loop_
_atom_type_symbol
_atom_type_description
_atom_type_scat_dispersion_real
_atom_type_scat_dispersion_imag
_atom_type_scat_source
C C 0.0033 0.0016 'International Tables Vol C Tables 4.2.6.8 and 6.1.1.4'
H H 0.0000 0.0000 'International Tables Vol C Tables 4.2.6.8 and 6.1.1.4'
Ag Ag -0.8971 1.1015 'International Tables Vol C Tables 4.2.6.8 and 6.1.1.4'
Cu Cu 0.3201 1.2651 'International Tables Vol C Tables 4.2.6.8 and 6.1.1.4'
N N 0.0061 0.0033 'International Tables Vol C Tables 4.2.6.8 and 6.1.1.4'
O O 0.0106 0.0060 'International Tables Vol C Tables 4.2.6.8 and 6.1.1.4'
S S 0.1246 0.1234 'International Tables Vol C Tables 4.2.6.8 and 6.1.1.4'
Sn Sn -0.6537 1.4246 'International Tables Vol C Tables 4.2.6.8 and 6.1.1.4'

loop_
_geom_angle_atom_site_label_1
_geom_angle_atom_site_label_2
_geom_angle_atom_site_label_3
_geom_angle
_geom_angle_site_symmetry_1
_geom_angle_site_symmetry_3
S1 Sn1 S1 110.05(10) . 8_565
S1 Sn1 S3 108.44(6) . .
S1 Sn1 S3 108.44(6) 8_565 .
S1 Sn1 S2 107.62(6) . .
S1 Sn1 S2 107.62(6) 8_565 .
S3 Sn1 S2 114.64(9) . .
S1 Sn1 Cu1 149.28(6) . 7_666
S1 Sn1 Cu1 85.98(5) 8_565 7_666
S3 Sn1 Cu1 40.85(3) . 7_666
S2 Sn1 Cu1 91.13(6) . 7_666
S1 Sn1 Cu1 85.98(5) . 2
S1 Sn1 Cu1 149.28(6) 8_565 2
S3 Sn1 Cu1 40.85(3) . 2
S2 Sn1 Cu1 91.13(6) . 2
Cu1 Sn1 Cu1 69.14(3) 7_666 2
S2 Ag1 S3 111.08(9) 2_554 2
S2 Ag1 S1 117.29(6) 2_554 8
S3 Ag1 S1 106.19(6) 2 8
S2 Ag1 S1 117.29(6) 2_554 .
S3 Ag1 S1 106.19(6) 2 .
S1 Ag1 S1 97.30(8) 8 .
S2 Ag1 Cu1 46.03(3) 2_554 2
S3 Ag1 Cu1 86.10(5) 2 2
S1 Ag1 Cu1 163.00(6) 8 2
S1 Ag1 Cu1 90.25(4) . 2
S2 Ag1 Cu1 46.03(3) 2_554 7_656
S3 Ag1 Cu1 86.10(5) 2 7_656
S1 Ag1 Cu1 90.25(4) 8 7_656
S1 Ag1 Cu1 163.00(6) . 7_656
Cu1 Ag1 Cu1 78.69(4) 2 7_656
S2 Ag1 Cu1 85.79(5) 2_554 8
S3 Ag1 Cu1 143.51(3) 2 8
S1 Ag1 Cu1 39.29(5) 8 8
S1 Ag1 Cu1 92.79(5) . 8
Cu1 Ag1 Cu1 125.46(4) 2 8
Cu1 Ag1 Cu1 83.42(3) 7_656 8
S2 Ag1 Cu1 85.79(5) 2_554 .
S3 Ag1 Cu1 143.51(3) 2 .
S1 Ag1 Cu1 92.79(5) 8 .
S1 Ag1 Cu1 39.29(5) . .
Cu1 Ag1 Cu1 83.42(3) 2 .
Cu1 Ag1 Cu1 125.46(4) 7_656 .
Cu1 Ag1 Cu1 66.44(3) 8 .
S3 Cu1 S1 120.12(8) 2_554 .
S3 Cu1 S2 122.23(10) 2_554 1_554
S1 Cu1 S2 116.73(8) . 1_554
S3 Cu1 Ag1 108.53(7) 2_554 2_554
S1 Cu1 Ag1 112.76(6) . 2_554
S2 Cu1 Ag1 54.87(7) 1_554 2_554
S3 Cu1 Sn1 43.87(7) 2_554 2_554
S1 Cu1 Sn1 112.55(6) . 2_554
S2 Cu1 Sn1 118.63(8) 1_554 2_554
Ag1 Cu1 Sn1 73.95(2) 2_554 2_554
S3 Cu1 Ag1 81.04(6) 2_554 .
S1 Cu1 Ag1 46.80(5) . .
S2 Cu1 Ag1 152.69(7) 1_554 .
Ag1 Cu1 Ag1 106.95(3) 2_554 .
Sn1 Cu1 Ag1 66.52(2) 2_554 .
Cu1 S1 Sn1 99.67(7) . .
Cu1 S1 Ag1 93.91(7) . .
Sn1 S1 Ag1 104.09(8) . .
Cu1 S2 Cu1 119.78(12) 8_566 1_556
Cu1 S2 Sn1 119.48(6) 8_566 .
Cu1 S2 Sn1 119.48(6) 1_556 .
Cu1 S2 Ag1 79.10(8) 8_566 2
Cu1 S2 Ag1 79.10(8) 1_556 2
Sn1 S2 Ag1 100.97(10) . 2
Cu1 S3 Cu1 119.50(12) 7_666 2
Cu1 S3 Sn1 95.28(8) 7_666 .
Cu1 S3 Sn1 95.28(8) 2 .
Cu1 S3 Ag1 117.15(6) 7_666 2_554
Cu1 S3 Ag1 117.15(6) 2 2_554
Sn1 S3 Ag1 104.53(10) . 2_554

loop_
_geom_bond_atom_site_label_1
_geom_bond_atom_site_label_2
_geom_bond_distance
_geom_bond_site_symmetry_2
Sn1 S1 2.3968(17) .
Sn1 S1 2.3968(17) 8_565
Sn1 S3 2.406(3) .
Sn1 S2 2.419(2) .
Sn1 Cu1 3.4562(11) 7_666
Sn1 Cu1 3.4562(11) 2
Ag1 S2 2.583(3) 2_554
Ag1 S3 2.585(3) 2
Ag1 S1 2.6152(19) 8
Ag1 S1 2.6152(19) .
Ag1 Cu1 3.1012(12) 2
Ag1 Cu1 3.1012(12) 7_656
Ag1 Cu1 3.5794(13) 8
Ag1 Cu1 3.5794(13) .
Cu1 S3 2.2702(15) 2_554
Cu1 S1 2.272(2) .
Cu1 S2 2.2728(15) 1_554
Cu1 Ag1 3.1012(12) 2_554
Cu1 Sn1 3.4562(11) 2_554
S2 Cu1 2.2728(15) 8_566
S2 Cu1 2.2728(15) 1_556
S2 Ag1 2.583(3) 2
S3 Cu1 2.2702(15) 7_666
S3 Cu1 2.2702(15) 2
S3 Ag1 2.585(3) 2_554
N1 C1 1.42(4) .
